data_2217032
loop_
_publ_author_name
'Marianne P. Wilkerson'
'Brian L. Scott'

_publ_section_title
;
 Dicaesium tetrachloridodioxidoplutonate(VI)
;
_journal_coeditor_code FI2048
_journal_issue 1
_journal_name_full 'Acta Crystallographica Section E'
_journal_page_first i5
_journal_page_last i5
_journal_paper_doi 10.1107/S1600536807066354
_journal_volume 64
_journal_year 2008
_chemical_formula_iupac 'Cs2 [Pu Cl4 O2]'
_chemical_formula_moiety '2(Cs +), Cl4 O2 Pu 2-'
_chemical_formula_sum 'Cl4 Cs2 O2 Pu'
_chemical_formula_weight 678.67
_chemical_name_common dicesium
_chemical_name_systematic
;
Dicaesium tetrachloridodioxidoplutonium(VI)
;
_space_group_IT_number 12
_symmetry_cell_setting monoclinic
_symmetry_space_group_name_Hall '-C 2y'
_symmetry_space_group_name_H-M 'C 1 2/m 1'
_atom_sites_solution_primary direct
_atom_sites_solution_secondary difmap
_cell_angle_alpha 90.00
_cell_angle_beta 96.4390(10)
_cell_angle_gamma 90.00
_cell_formula_units_Z 2
_cell_length_a 11.9489(7)
_cell_length_b 7.7286(5)
_cell_length_c 5.7855(4)
_cell_measurement_temperature 141(2)
_cell_measurement_theta_max 28.70
_cell_measurement_theta_min 3.15
_cell_volume 530.91(6)
_computing_cell_refinement 'SAINT-Plus (Bruker, 2001)'
_computing_data_collection 'APEX2 (Bruker, 2003)'
_computing_data_reduction 'SAINT-Plus (Bruker, 2001)'
_computing_molecular_graphics 'SHELXTL (Bruker, 2000)'
_computing_publication_material 'SHELXTL (Bruker, 2000)'
_computing_structure_refinement 'SHELXL97 (Sheldrick, 1997)'
_computing_structure_solution 'SHELXS97 (Sheldrick, 1997)'
_diffrn_ambient_temperature 141(2)
_diffrn_measured_fraction_theta_full 1.000
_diffrn_measured_fraction_theta_max 0.967
_diffrn_measurement_device_type 'Bruker D8 with APEXII CCD'
_diffrn_measurement_method \w
_diffrn_radiation_monochromator graphite
_diffrn_radiation_source 'fine-focus sealed tube'
_diffrn_radiation_type MoK\a
_diffrn_radiation_wavelength 0.71073
_diffrn_reflns_av_R_equivalents 0.0251
_diffrn_reflns_av_sigmaI/netI 0.0188
_diffrn_reflns_limit_h_max 15
_diffrn_reflns_limit_h_min -15
_diffrn_reflns_limit_k_max 10
_diffrn_reflns_limit_k_min -10
_diffrn_reflns_limit_l_max 7
_diffrn_reflns_limit_l_min -7
_diffrn_reflns_number 3212
_diffrn_reflns_theta_full 25.00
_diffrn_reflns_theta_max 28.70
_diffrn_reflns_theta_min 3.15
_diffrn_standards_decay_% 0
_diffrn_standards_interval_count 0
_diffrn_standards_interval_time 0
_diffrn_standards_number 0
_exptl_absorpt_coefficient_mu 13.915
_exptl_absorpt_correction_T_max 0.2860
_exptl_absorpt_correction_T_min 0.1498
_exptl_absorpt_correction_type multi-scan
_exptl_absorpt_process_details '(SADABS; Sheldrick, 2001)'
_exptl_crystal_colour 'golden brown'
_exptl_crystal_density_diffrn 4.245
_exptl_crystal_density_method 'not measured'
_exptl_crystal_description irregular
_exptl_crystal_F_000 576
_exptl_crystal_size_max 0.22
_exptl_crystal_size_mid 0.18
_exptl_crystal_size_min 0.12
_refine_diff_density_max 0.779
_refine_diff_density_min -0.638
_refine_ls_extinction_coef 0.0050(2)
_refine_ls_extinction_expression Fc^*^=kFc[1+0.001xFc^2^\l^3^/sin(2\q)]^-1/4^
_refine_ls_extinction_method 'SHELXL97 (Sheldrick, 1997)'
_refine_ls_goodness_of_fit_ref 1.260
_refine_ls_matrix_type full
_refine_ls_number_parameters 27
_refine_ls_number_reflns 711
_refine_ls_number_restraints 0
_refine_ls_restrained_S_all 1.260
_refine_ls_R_factor_all 0.0171
_refine_ls_R_factor_gt 0.0149
_refine_ls_shift/su_max 0.001
_refine_ls_shift/su_mean 0.000
_refine_ls_structure_factor_coef Fsqd
_refine_ls_weighting_details 'calc w=1/[\s^2^(Fo^2^)+(0.0151P)^2^] where P=(Fo^2^+2Fc^2^)/3'
_refine_ls_weighting_scheme calc
_refine_ls_wR_factor_gt 0.0367
_refine_ls_wR_factor_ref 0.0373
_reflns_number_gt 659
_reflns_number_total 711
_reflns_threshold_expression I>2\s(I)
_cod_data_source_file fi2048.cif
_cod_data_source_block I
_cod_original_sg_symbol_H-M 'C 2/m'
_cod_database_code 2217032
_cod_database_fobs_code 2217032

loop_
_symmetry_equiv_pos_as_xyz
'x, y, z'
'-x, y, -z'
'x+1/2, y+1/2, z'
'-x+1/2, y+1/2, -z'
'-x, -y, -z'
'x, -y, z'
'-x+1/2, -y+1/2, -z'
'x+1/2, -y+1/2, z'

loop_
_atom_site_type_symbol
_atom_site_label
_atom_site_fract_x
_atom_site_fract_y
_atom_site_fract_z
_atom_site_U_iso_or_equiv
_atom_site_adp_type
_atom_site_calc_flag
_atom_site_refinement_flags
_atom_site_occupancy
Pu Pu1 0.0000 0.0000 0.0000 0.02605(11) Uani d S 1
Cs Cs1 0.34147(2) 0.0000 0.69601(6) 0.03801(11) Uani d S 1
Cl Cl1 -0.10351(7) -0.24889(10) 0.21367(16) 0.0390(2) Uani d . 1
O O1 0.1124(3) 0.0000 0.2222(6) 0.0395(8) Uani d S 1

loop_
_atom_site_aniso_label
_atom_site_aniso_U_11
_atom_site_aniso_U_22
_atom_site_aniso_U_33
_atom_site_aniso_U_12
_atom_site_aniso_U_13
_atom_site_aniso_U_23
Pu1 0.02849(15) 0.02078(14) 0.02946(15) 0.000 0.00583(9) 0.000
Cs1 0.03790(19) 0.03608(19) 0.0419(2) 0.000 0.01250(15) 0.000
Cl1 0.0436(4) 0.0305(4) 0.0454(5) -0.0015(3) 0.0162(4) 0.0058(3)
O1 0.0381(19) 0.0424(19) 0.0371(19) 0.000 0.0002(16) 0.000

loop_
_atom_type_symbol
_atom_type_description
_atom_type_scat_dispersion_real
_atom_type_scat_dispersion_imag
_atom_type_scat_source
O O 0.0106 0.0060 'International Tables Vol C Tables 4.2.6.8 and 6.1.1.4'
Cl Cl 0.1484 0.1585 'International Tables Vol C Tables 4.2.6.8 and 6.1.1.4'
Cs Cs -0.3680 2.1192 'International Tables Vol C Tables 4.2.6.8 and 6.1.1.4'
Pu Pu -9.4100 4.3056 'International Tables Vol C Tables 4.2.6.8 and 6.1.1.4'

loop_
_geom_angle_atom_site_label_1
_geom_angle_atom_site_label_2
_geom_angle_atom_site_label_3
_geom_angle_site_symmetry_1
_geom_angle_site_symmetry_3
_geom_angle
O1 Pu1 O1 5 . 180.0(3)
O1 Pu1 Cl1 5 2 90.98(8)
O1 Pu1 Cl1 . 2 89.02(8)
O1 Pu1 Cl1 5 . 89.02(8)
O1 Pu1 Cl1 . . 90.98(8)
Cl1 Pu1 Cl1 2 . 87.58(3)
O1 Pu1 Cl1 5 6 89.02(8)
O1 Pu1 Cl1 . 6 90.98(8)
Cl1 Pu1 Cl1 2 6 180.00(5)
Cl1 Pu1 Cl1 . 6 92.42(3)
O1 Pu1 Cl1 5 5 90.98(8)
O1 Pu1 Cl1 . 5 89.02(8)
Cl1 Pu1 Cl1 2 5 92.42(3)
Cl1 Pu1 Cl1 . 5 180.00(4)
Cl1 Pu1 Cl1 6 5 87.58(3)
O1 Pu1 Cs1 5 3_444 57.778(4)
O1 Pu1 Cs1 . 3_444 122.222(4)
Cl1 Pu1 Cs1 2 3_444 53.469(18)
Cl1 Pu1 Cs1 . 3_444 51.24(2)
Cl1 Pu1 Cs1 6 3_444 126.531(18)
Cl1 Pu1 Cs1 5 3_444 128.76(2)
O1 Pu1 Cs1 5 7_556 122.222(4)
O1 Pu1 Cs1 . 7_556 57.778(4)
Cl1 Pu1 Cs1 2 7_556 126.531(18)
Cl1 Pu1 Cs1 . 7_556 128.76(2)
Cl1 Pu1 Cs1 6 7_556 53.469(18)
Cl1 Pu1 Cs1 5 7_556 51.24(2)
Cs1 Pu1 Cs1 3_444 7_556 180.000(8)
O1 Pu1 Cs1 5 7_546 122.222(4)
O1 Pu1 Cs1 . 7_546 57.778(4)
Cl1 Pu1 Cs1 2 7_546 51.24(2)
Cl1 Pu1 Cs1 . 7_546 53.469(18)
Cl1 Pu1 Cs1 6 7_546 128.76(2)
Cl1 Pu1 Cs1 5 7_546 126.531(18)
Cs1 Pu1 Cs1 3_444 7_546 64.454(8)
Cs1 Pu1 Cs1 7_556 7_546 115.546(8)
O1 Pu1 Cs1 5 3_454 57.778(4)
O1 Pu1 Cs1 . 3_454 122.222(4)
Cl1 Pu1 Cs1 2 3_454 128.76(2)
Cl1 Pu1 Cs1 . 3_454 126.531(18)
Cl1 Pu1 Cs1 6 3_454 51.24(2)
Cl1 Pu1 Cs1 5 3_454 53.469(18)
Cs1 Pu1 Cs1 3_444 3_454 115.546(8)
Cs1 Pu1 Cs1 7_556 3_454 64.454(8)
Cs1 Pu1 Cs1 7_546 3_454 180.000(7)
O1 Pu1 Cs1 5 5_556 69.04(11)
O1 Pu1 Cs1 . 5_556 110.96(11)
Cl1 Pu1 Cs1 2 5_556 130.706(17)
Cl1 Pu1 Cs1 . 5_556 49.294(17)
Cl1 Pu1 Cs1 6 5_556 49.294(17)
Cl1 Pu1 Cs1 5 5_556 130.706(17)
Cs1 Pu1 Cs1 3_444 5_556 78.510(5)
Cs1 Pu1 Cs1 7_556 5_556 101.490(5)
Cs1 Pu1 Cs1 7_546 5_556 101.490(5)
Cs1 Pu1 Cs1 3_454 5_556 78.510(5)
O1 Pu1 Cs1 5 1_554 110.96(11)
O1 Pu1 Cs1 . 1_554 69.04(11)
Cl1 Pu1 Cs1 2 1_554 49.294(17)
Cl1 Pu1 Cs1 . 1_554 130.706(17)
Cl1 Pu1 Cs1 6 1_554 130.706(17)
Cl1 Pu1 Cs1 5 1_554 49.294(17)
Cs1 Pu1 Cs1 3_444 1_554 101.490(5)
Cs1 Pu1 Cs1 7_556 1_554 78.510(5)
Cs1 Pu1 Cs1 7_546 1_554 78.510(5)
Cs1 Pu1 Cs1 3_454 1_554 101.490(5)
Cs1 Pu1 Cs1 5_556 1_554 180.000(3)
Cl1 Cs1 Cl1 8_545 3 66.90(3)
Cl1 Cs1 Cl1 8_545 2_556 92.417(18)
Cl1 Cs1 Cl1 3 2_556 130.133(13)
Cl1 Cs1 Cl1 8_545 5_556 130.133(13)
Cl1 Cs1 Cl1 3 5_556 92.417(18)
Cl1 Cs1 Cl1 2_556 5_556 66.25(3)
Cl1 Cs1 Cl1 8_545 3_556 158.75(3)
Cl1 Cs1 Cl1 3 3_556 109.41(2)
Cl1 Cs1 Cl1 2_556 3_556 104.390(15)
Cl1 Cs1 Cl1 5_556 3_556 69.76(2)
Cl1 Cs1 Cl1 8_545 8_546 109.41(2)
Cl1 Cs1 Cl1 3 8_546 158.75(3)
Cl1 Cs1 Cl1 2_556 8_546 69.76(2)
Cl1 Cs1 Cl1 5_556 8_546 104.390(15)
Cl1 Cs1 Cl1 3_556 8_546 65.91(3)
Cl1 Cs1 O1 8_545 . 66.15(5)
Cl1 Cs1 O1 3 . 66.15(5)
Cl1 Cs1 O1 2_556 . 63.98(5)
Cl1 Cs1 O1 5_556 . 63.98(5)
Cl1 Cs1 O1 3_556 . 133.04(4)
Cl1 Cs1 O1 8_546 . 133.04(4)
Cl1 Cs1 Cl1 8_545 4_556 99.912(18)
Cl1 Cs1 Cl1 3 4_556 65.75(3)
Cl1 Cs1 Cl1 2_556 4_556 163.34(3)
Cl1 Cs1 Cl1 5_556 4_556 112.348(8)
Cl1 Cs1 Cl1 3_556 4_556 61.25(2)
Cl1 Cs1 Cl1 8_546 4_556 95.403(19)
O1 Cs1 Cl1 . 4_556 131.50(4)
Cl1 Cs1 Cl1 8_545 7_546 65.75(3)
Cl1 Cs1 Cl1 3 7_546 99.912(18)
Cl1 Cs1 Cl1 2_556 7_546 112.348(8)
Cl1 Cs1 Cl1 5_556 7_546 163.34(3)
Cl1 Cs1 Cl1 3_556 7_546 95.403(19)
Cl1 Cs1 Cl1 8_546 7_546 61.25(2)
O1 Cs1 Cl1 . 7_546 131.50(4)
Cl1 Cs1 Cl1 4_556 7_546 63.83(3)
Cl1 Cs1 Pu1 8_545 3_556 131.698(14)
Cl1 Cs1 Pu1 3 3_556 74.494(15)
Cl1 Cs1 Pu1 2_556 3_556 135.406(14)
Cl1 Cs1 Pu1 5_556 3_556 77.734(14)
Cl1 Cs1 Pu1 3_556 3_556 35.626(12)
Cl1 Cs1 Pu1 8_546 3_556 96.174(16)
O1 Cs1 Pu1 . 3_556 122.194(5)
Cl1 Cs1 Pu1 4_556 3_556 35.683(12)
Cl1 Cs1 Pu1 7_546 3_556 94.713(15)
Cl1 Cs1 Pu1 8_545 3_546 74.494(15)
Cl1 Cs1 Pu1 3 3_546 131.698(14)
Cl1 Cs1 Pu1 2_556 3_546 77.734(14)
Cl1 Cs1 Pu1 5_556 3_546 135.406(14)
Cl1 Cs1 Pu1 3_556 3_546 96.174(16)
Cl1 Cs1 Pu1 8_546 3_546 35.626(12)
O1 Cs1 Pu1 . 3_546 122.194(5)
Cl1 Cs1 Pu1 4_556 3_546 94.713(15)
Cl1 Cs1 Pu1 7_546 3_546 35.683(12)
Pu1 Cs1 Pu1 3_556 3_546 115.546(8)
Cl1 Cs1 Pu1 8_545 1_556 123.572(15)
Cl1 Cs1 Pu1 3 1_556 123.572(15)
Cl1 Cs1 Pu1 2_556 1_556 35.021(13)
Cl1 Cs1 Pu1 5_556 1_556 35.021(13)
Cl1 Cs1 Pu1 3_556 1_556 76.579(13)
Cl1 Cs1 Pu1 8_546 1_556 76.579(13)
O1 Cs1 Pu1 . 1_556 70.49(5)
Cl1 Cs1 Pu1 4_556 1_556 136.161(13)
Cl1 Cs1 Pu1 7_546 1_556 136.161(13)
Pu1 Cs1 Pu1 3_556 1_556 101.490(5)
Pu1 Cs1 Pu1 3_546 1_556 101.490(5)
Pu1 Cl1 Cs1 . 3_445 154.58(3)
Pu1 Cl1 Cs1 . 5_556 95.68(2)
Cs1 Cl1 Cs1 3_445 5_556 87.583(18)
Pu1 Cl1 Cs1 . 3_444 93.13(2)
Cs1 Cl1 Cs1 3_445 3_444 109.41(2)
Cs1 Cl1 Cs1 5_556 3_444 110.24(2)
Pu1 Cl1 Cs1 . 7_546 90.85(2)
Cs1 Cl1 Cs1 3_445 7_546 80.088(18)
Cs1 Cl1 Cs1 5_556 7_546 163.34(3)
Cs1 Cl1 Cs1 3_444 7_546 84.597(19)
Pu1 O1 Cs1 . . 178.55(16)

loop_
_geom_bond_atom_site_label_1
_geom_bond_atom_site_label_2
_geom_bond_site_symmetry_2
_geom_bond_distance
Pu1 O1 5 1.752(3)
Pu1 O1 . 1.752(3)
Pu1 Cl1 2 2.6648(8)
Pu1 Cl1 . 2.6648(8)
Pu1 Cl1 6 2.6648(8)
Pu1 Cl1 5 2.6648(8)
Pu1 Cs1 3_444 4.5680(3)
Pu1 Cs1 7_556 4.5680(3)
Pu1 Cs1 7_546 4.5680(3)
Pu1 Cs1 3_454 4.5680(3)
Pu1 Cs1 5_556 4.6207(3)
Pu1 Cs1 1_554 4.6207(3)
Cs1 Cl1 8_545 3.5209(9)
Cs1 Cl1 3 3.5209(9)
Cs1 Cl1 2_556 3.5201(8)
Cs1 Cl1 5_556 3.5201(8)
Cs1 Cl1 3_556 3.5674(10)
Cs1 Cl1 8_546 3.5674(10)
Cs1 O1 . 3.650(4)
Cs1 Cl1 4_556 3.6710(9)
Cs1 Cl1 7_546 3.6710(9)
Cs1 Pu1 3_556 4.5680(3)
Cs1 Pu1 3_546 4.5680(3)
Cs1 Pu1 1_556 4.6207(3)
Cl1 Cs1 3_445 3.5209(9)
Cl1 Cs1 5_556 3.5201(8)
Cl1 Cs1 3_444 3.5674(10)
Cl1 Cs1 7_546 3.6710(9)
